data_7063893
loop_
_publ_author_name
'Kumar, Bidyapati'
'Chatterjee, Abhishikta'
'Chakraborty, Priyanka'
'Mandal, Sourav'
'Dey, Subrata K.'

_publ_section_title
;
 A mononuclear Cu(ii) complex as a functional mimic of both catechol
 oxidase and phenoxazinone synthase
;
_journal_issue 32
_journal_name_full 'New Journal of Chemistry'
_journal_page_first 13849
_journal_page_last 13857
_journal_paper_doi 10.1039/D5NJ02504D
_journal_volume 49
_journal_year 2025
_chemical_formula_moiety 'C12 H12 Cl2 Cu N2 O'
_chemical_formula_sum 'C12 H12 Cl2 Cu N2 O'
_chemical_formula_weight 334.68
_space_group_crystal_system monoclinic
_space_group_IT_number 15
_space_group_name_Hall '-C 2yc'
_space_group_name_H-M_alt 'C 1 2/c 1'
_atom_sites_solution_hydrogens mixed
_atom_sites_solution_primary iterative
_audit_creation_date 2025-05-07
_audit_creation_method
;
Olex2 1.5
(compiled 2025.04.05 svn.rf049d14d for OlexSys, GUI svn.r7205)
;
_audit_update_record
;
2025-06-16 deposited with the CCDC.	2025-07-14 downloaded from the CCDC.
;
_cell_angle_alpha 90
_cell_angle_beta 95.322(3)
_cell_angle_gamma 90
_cell_formula_units_Z 8
_cell_length_a 29.4663(17)
_cell_length_b 10.4668(5)
_cell_length_c 8.6344(5)
_cell_measurement_reflns_used 9994
_cell_measurement_temperature 296.(2)
_cell_measurement_theta_max 26.6953
_cell_measurement_theta_min 2.7770
_cell_volume 2651.5(3)
_computing_cell_refinement 'SAINT V8.40B (Bruker AXS LLC, 2019)'
_computing_data_reduction 'SAINT V8.40B (Bruker AXS LLC, 2019)'
_computing_molecular_graphics 'Olex2 1.5 (Dolomanov et al., 2009)'
_computing_publication_material 'Olex2 1.5 (Dolomanov et al., 2009)'
_computing_structure_refinement 'XL  (Sheldrick, 2008)'
_computing_structure_solution 'olex2.solve 1.5 (Bourhis et al., 2015)'
_diffrn_ambient_temperature 296.15
_diffrn_detector_area_resol_mean 7.3910
_diffrn_measured_fraction_theta_full 0.999
_diffrn_measured_fraction_theta_max 0.996
_diffrn_measurement_device_type 'Bruker D8 Quest Apex-V'
_diffrn_radiation_type MoK\a
_diffrn_radiation_wavelength 0.71073
_diffrn_reflns_av_R_equivalents 0.0592
_diffrn_reflns_av_unetI/netI 0.0281
_diffrn_reflns_Laue_measured_fraction_full 0.999
_diffrn_reflns_Laue_measured_fraction_max 0.996
_diffrn_reflns_limit_h_max 36
_diffrn_reflns_limit_h_min -37
_diffrn_reflns_limit_k_max 13
_diffrn_reflns_limit_k_min -13
_diffrn_reflns_limit_l_max 10
_diffrn_reflns_limit_l_min -10
_diffrn_reflns_number 29929
_diffrn_reflns_point_group_measured_fraction_full 0.999
_diffrn_reflns_point_group_measured_fraction_max 0.996
_diffrn_reflns_theta_full 25.242
_diffrn_reflns_theta_max 26.738
_diffrn_reflns_theta_min 2.066
_exptl_absorpt_coefficient_mu 2.038
_exptl_absorpt_correction_T_max 0.7457
_exptl_absorpt_correction_T_min 0.5056
_exptl_absorpt_correction_type multi-scan
_exptl_absorpt_process_details
;
Krause, L., Herbst-Irmer, R., Sheldrick, G. M., Stalke, D. (2015).
"Comparison of silver and molybdenum microfocus X-ray sources for
single-crystal structure determination"
J. Appl. Cryst. 48, 3-10.
doi:10.1107/S1600576714022985
;
_exptl_crystal_colour Blue
_exptl_crystal_density_diffrn 1.677
_exptl_crystal_density_method 'not measured'
_exptl_crystal_description Block
_exptl_crystal_F_000 1352
_exptl_crystal_size_max 0.18
_exptl_crystal_size_mid 0.16
_exptl_crystal_size_min 0.14
_refine_diff_density_max 0.627
_refine_diff_density_min -0.606
_refine_diff_density_rms 0.165
_refine_ls_extinction_coef 0.0047(6)
_refine_ls_extinction_expression Fc^*^=kFc[1+0.001xFc^2^\l^3^/sin(2\q)]^-1/4^
_refine_ls_extinction_method 'SHELXL-2018/3 (Sheldrick 2018)'
_refine_ls_goodness_of_fit_ref 1.139
_refine_ls_hydrogen_treatment mixed
_refine_ls_matrix_type full
_refine_ls_number_parameters 168
_refine_ls_number_reflns 2808
_refine_ls_number_restraints 0
_refine_ls_restrained_S_all 1.139
_refine_ls_R_factor_all 0.0612
_refine_ls_R_factor_gt 0.0436
_refine_ls_shift/su_max 0.001
_refine_ls_shift/su_mean 0.000
_refine_ls_structure_factor_coef Fsqd
_refine_ls_weighting_details 'w=1/[\s^2^(Fo^2^)+(0.0734P)^2^+6.1682P] where P=(Fo^2^+2Fc^2^)/3'
_refine_ls_weighting_scheme calc
_refine_ls_wR_factor_gt 0.1203
_refine_ls_wR_factor_ref 0.1435
_reflns_Friedel_coverage 0.000
_reflns_number_gt 2238
_reflns_number_total 2808
_reflns_threshold_expression 'I > 2\s(I)'
_cod_data_source_file d5nj02504d2.cif
_cod_data_source_block Complex
_cod_depositor_comments
;
The following automatic conversions were performed:

data item '_exptl_absorpt_correction_type' value 'Multi-Scan' was
changed to 'multi-scan' in accordance with the
/home/data/users/saulius/crontab/automatic-downloads/rss-feeds/RSC/lib/dictionaries/cif_core.dic
dictionary named 'cif_core.dic' version 2.4.2 last updated on
2011-04-26.

Automatic conversion script
Id: cif_fix_values 8170 2020-07-09 18:12:32Z antanas 

 Adding full bibliography for 7063893.cif.
;
_cod_database_code 7063893
_shelx_shelxl_version_number 2018/3
_shelx_space_group_comment
;
The symmetry employed for this shelxl refinement is uniquely defined
by the following loop, which should always be used as a source of
symmetry information in preference to the above space-group names.
They are only intended as comments.
;
_olex2_refinement_description
;
1. Fixed Uiso
 At 1.2 times of:
  All C(H) groups
 At 1.5 times of:
  All N(H) groups, All O(H,H) groups
2.a Rotating group:
 O1(H1A,H1B)
2.b Aromatic/amide H refined with riding coordinates:
 C2(H2A), C3(H3), C4(H4), C5(H5), C6(H6), C9(H9), C10(H10), C11(H11), C12(H12)
;
_olex2_submission_special_instructions 'No special instructions were received'

loop_
_space_group_symop_operation_xyz
'x, y, z'
'-x, y, -z+1/2'
'x+1/2, y+1/2, z'
'-x+1/2, y+1/2, -z+1/2'
'-x, -y, -z'
'x, -y, z-1/2'
'-x+1/2, -y+1/2, -z'
'x+1/2, -y+1/2, z-1/2'

loop_
_atom_site_label
_atom_site_type_symbol
_atom_site_fract_x
_atom_site_fract_y
_atom_site_fract_z
_atom_site_U_iso_or_equiv
_atom_site_adp_type
_atom_site_occupancy
_atom_site_site_symmetry_order
_atom_site_calc_flag
_atom_site_refinement_flags_posn
_atom_site_refinement_flags_adp
_atom_site_refinement_flags_occupancy
_atom_site_disorder_assembly
_atom_site_disorder_group
Cu1 Cu 0.56925(2) 0.83110(4) 0.22067(5) 0.0411(2) Uani 1 1 d . . . . .
Cl1 Cl 0.50766(3) 0.81889(9) 0.03720(12) 0.0461(3) Uani 1 1 d . . . . .
Cl2 Cl 0.63503(3) 0.88602(10) 0.03140(12) 0.0486(3) Uani 1 1 d . . . . .
O1 O 0.56115(11) 1.0173(3) 0.2468(4) 0.0610(9) Uani 1 1 d . . . . .
H1A H 0.574774 1.066986 0.317841 0.091 Uiso 1 1 d R U . . .
H1B H 0.543113 1.068545 0.190056 0.091 Uiso 1 1 d R U . . .
N1 N 0.57706(11) 0.6391(3) 0.2411(3) 0.0368(7) Uani 1 1 d . . . . .
N2 N 0.61845(12) 0.8208(3) 0.3974(4) 0.0398(7) Uani 1 1 d . . . . .
H2 H 0.6295(18) 0.879(5) 0.437(6) 0.060 Uiso 1 1 d . U . . .
C1 C 0.67667(12) 0.6903(4) 0.5369(4) 0.0371(8) Uani 1 1 d . . . . .
C2 C 0.71079(14) 0.6060(4) 0.4996(5) 0.0463(9) Uani 1 1 d . . . . .
H2A H 0.707604 0.561497 0.406022 0.056 Uiso 1 1 calc R U . . .
C3 C 0.74926(15) 0.5889(4) 0.6018(6) 0.0588(12) Uani 1 1 d . . . . .
H3 H 0.772126 0.533582 0.576307 0.071 Uiso 1 1 calc R U . . .
C4 C 0.75383(17) 0.6538(5) 0.7420(6) 0.0628(13) Uani 1 1 d . . . . .
H4 H 0.779557 0.641432 0.811234 0.075 Uiso 1 1 calc R U . . .
C5 C 0.72040(16) 0.7363(5) 0.7785(5) 0.0581(12) Uani 1 1 d . . . . .
H5 H 0.723413 0.779097 0.873297 0.070 Uiso 1 1 calc R U . . .
C6 C 0.68215(14) 0.7567(4) 0.6759(4) 0.0438(9) Uani 1 1 d . . . . .
H6 H 0.660109 0.815005 0.700476 0.053 Uiso 1 1 calc R U . . .
C7 C 0.63573(12) 0.7124(3) 0.4286(4) 0.0343(7) Uani 1 1 d . . . . .
C8 C 0.61062(12) 0.6027(3) 0.3495(4) 0.0344(7) Uani 1 1 d . . . . .
C9 C 0.55070(14) 0.5496(4) 0.1699(5) 0.0429(9) Uani 1 1 d . . . . .
H9 H 0.527615 0.574502 0.095243 0.051 Uiso 1 1 calc R U . . .
C10 C 0.55630(15) 0.4213(4) 0.2026(5) 0.0477(9) Uani 1 1 d . . . . .
H10 H 0.537571 0.361060 0.149631 0.057 Uiso 1 1 calc R U . . .
C11 C 0.58961(15) 0.3837(4) 0.3136(5) 0.0484(10) Uani 1 1 d . . . . .
H11 H 0.593435 0.297795 0.339036 0.058 Uiso 1 1 calc R U . . .
C12 C 0.61782(14) 0.4763(4) 0.3883(5) 0.0427(9) Uani 1 1 d . . . . .
H12 H 0.641099 0.452950 0.463098 0.051 Uiso 1 1 calc R U . . .

loop_
_atom_site_aniso_label
_atom_site_aniso_U_11
_atom_site_aniso_U_22
_atom_site_aniso_U_33
_atom_site_aniso_U_23
_atom_site_aniso_U_13
_atom_site_aniso_U_12
Cu1 0.0483(4) 0.0286(3) 0.0431(3) -0.00192(17) -0.0133(2) 0.00342(18)
Cl1 0.0468(6) 0.0410(5) 0.0471(5) -0.0016(4) -0.0142(4) 0.0024(4)
Cl2 0.0459(6) 0.0508(6) 0.0483(6) 0.0025(4) -0.0008(4) 0.0028(4)
O1 0.067(2) 0.0425(17) 0.070(2) -0.0050(14) -0.0136(16) 0.0086(14)
N1 0.0399(16) 0.0335(15) 0.0357(15) 0.0002(12) -0.0037(12) -0.0005(13)
N2 0.0489(19) 0.0282(15) 0.0400(17) -0.0031(12) -0.0073(14) -0.0003(13)
C1 0.0357(19) 0.0362(18) 0.0389(19) 0.0043(14) 0.0013(15) -0.0023(14)
C2 0.043(2) 0.041(2) 0.054(2) 0.0026(17) 0.0026(18) 0.0031(17)
C3 0.041(2) 0.048(2) 0.087(3) 0.016(2) 0.002(2) 0.0065(19)
C4 0.045(2) 0.069(3) 0.070(3) 0.025(3) -0.016(2) -0.007(2)
C5 0.056(3) 0.071(3) 0.045(2) 0.005(2) -0.011(2) -0.013(2)
C6 0.043(2) 0.048(2) 0.0402(19) 0.0009(16) -0.0001(16) -0.0015(17)
C7 0.0371(19) 0.0329(17) 0.0327(17) 0.0005(14) 0.0016(14) 0.0001(14)
C8 0.0351(18) 0.0315(17) 0.0367(18) -0.0014(13) 0.0035(14) 0.0013(14)
C9 0.044(2) 0.0361(19) 0.047(2) -0.0046(16) -0.0053(17) -0.0018(16)
C10 0.052(2) 0.037(2) 0.054(2) -0.0091(17) 0.0004(19) -0.0091(17)
C11 0.055(2) 0.0325(19) 0.059(2) -0.0014(17) 0.011(2) 0.0004(17)
C12 0.043(2) 0.0364(19) 0.048(2) 0.0060(16) -0.0010(17) 0.0034(16)

loop_
_atom_type_symbol
_atom_type_description
_atom_type_scat_dispersion_real
_atom_type_scat_dispersion_imag
_atom_type_scat_source
C C 0.0033 0.0016 'International Tables Vol C Tables 4.2.6.8 and 6.1.1.4'
H H 0.0000 0.0000 'International Tables Vol C Tables 4.2.6.8 and 6.1.1.4'
Cl Cl 0.1484 0.1585 'International Tables Vol C Tables 4.2.6.8 and 6.1.1.4'
Cu Cu 0.3201 1.2651 'International Tables Vol C Tables 4.2.6.8 and 6.1.1.4'
N N 0.0061 0.0033 'International Tables Vol C Tables 4.2.6.8 and 6.1.1.4'
O O 0.0106 0.0060 'International Tables Vol C Tables 4.2.6.8 and 6.1.1.4'

loop_
_geom_angle_atom_site_label_1
_geom_angle_atom_site_label_2
_geom_angle_atom_site_label_3
_geom_angle
_geom_angle_site_symmetry_1
_geom_angle_site_symmetry_3
_geom_angle_publ_flag
Cl1 Cu1 Cl2 99.17(4) . . ?
O1 Cu1 Cl1 92.15(9) . . ?
O1 Cu1 Cl2 87.74(11) . . ?
O1 Cu1 N1 168.41(13) . . ?
O1 Cu1 N2 93.01(12) . . ?
N1 Cu1 Cl1 94.64(9) . . ?
N1 Cu1 Cl2 100.41(9) . . ?
N2 Cu1 Cl1 171.41(10) . . ?
N2 Cu1 Cl2 87.89(11) . . ?
N2 Cu1 N1 79.18(12) . . ?
Cu1 O1 H1A 127.9 . . ?
Cu1 O1 H1B 127.9 . . ?
H1A O1 H1B 104.1 . . ?
C8 N1 Cu1 114.2(2) . . ?
C9 N1 Cu1 126.9(3) . . ?
C9 N1 C8 118.6(3) . . ?
Cu1 N2 H2 123(4) . . ?
C7 N2 Cu1 117.3(3) . . ?
C7 N2 H2 119(4) . . ?
C2 C1 C7 121.1(3) . . ?
C6 C1 C2 119.3(4) . . ?
C6 C1 C7 119.6(3) . . ?
C1 C2 H2A 120.0 . . ?
C3 C2 C1 120.0(4) . . ?
C3 C2 H2A 120.0 . . ?
C2 C3 H3 119.9 . . ?
C2 C3 C4 120.1(4) . . ?
C4 C3 H3 119.9 . . ?
C3 C4 H4 120.1 . . ?
C5 C4 C3 119.9(4) . . ?
C5 C4 H4 120.1 . . ?
C4 C5 H5 119.6 . . ?
C4 C5 C6 120.7(4) . . ?
C6 C5 H5 119.6 . . ?
C1 C6 C5 120.0(4) . . ?
C1 C6 H6 120.0 . . ?
C5 C6 H6 120.0 . . ?
N2 C7 C1 124.5(3) . . ?
N2 C7 C8 114.8(3) . . ?
C1 C7 C8 120.7(3) . . ?
N1 C8 C7 113.5(3) . . ?
N1 C8 C12 121.7(3) . . ?
C12 C8 C7 124.6(3) . . ?
N1 C9 H9 118.7 . . ?
N1 C9 C10 122.5(4) . . ?
C10 C9 H9 118.7 . . ?
C9 C10 H10 120.3 . . ?
C11 C10 C9 119.3(4) . . ?
C11 C10 H10 120.3 . . ?
C10 C11 H11 120.5 . . ?
C10 C11 C12 118.9(4) . . ?
C12 C11 H11 120.5 . . ?
C8 C12 C11 118.9(4) . . ?
C8 C12 H12 120.6 . . ?
C11 C12 H12 120.6 . . ?

loop_
_geom_bond_atom_site_label_1
_geom_bond_atom_site_label_2
_geom_bond_distance
_geom_bond_site_symmetry_2
_geom_bond_publ_flag
Cu1 Cl1 2.2991(10) . ?
Cu1 Cl2 2.7104(12) . ?
Cu1 O1 1.978(3) . ?
Cu1 N1 2.029(3) . ?
Cu1 N2 2.008(3) . ?
O1 H1A 0.8732 . ?
O1 H1B 0.8732 . ?
N1 C8 1.352(5) . ?
N1 C9 1.331(5) . ?
N2 H2 0.76(5) . ?
N2 C7 1.262(5) . ?
C1 C2 1.397(5) . ?
C1 C6 1.383(5) . ?
C1 C7 1.475(5) . ?
C2 H2A 0.9300 . ?
C2 C3 1.382(6) . ?
C3 H3 0.9300 . ?
C3 C4 1.384(7) . ?
C4 H4 0.9300 . ?
C4 C5 1.368(7) . ?
C5 H5 0.9300 . ?
C5 C6 1.384(6) . ?
C6 H6 0.9300 . ?
C7 C8 1.497(5) . ?
C8 C12 1.377(5) . ?
C9 H9 0.9300 . ?
C9 C10 1.379(6) . ?
C10 H10 0.9300 . ?
C10 C11 1.365(6) . ?
C11 H11 0.9300 . ?
C11 C12 1.395(6) . ?
C12 H12 0.9300 . ?

loop_
_geom_torsion_atom_site_label_1
_geom_torsion_atom_site_label_2
_geom_torsion_atom_site_label_3
_geom_torsion_atom_site_label_4
_geom_torsion
_geom_torsion_site_symmetry_1
_geom_torsion_site_symmetry_2
_geom_torsion_site_symmetry_3
_geom_torsion_site_symmetry_4
_geom_torsion_publ_flag
Cu1 N1 C8 C7 -1.5(4) . . . . ?
Cu1 N1 C8 C12 174.0(3) . . . . ?
Cu1 N1 C9 C10 -173.7(3) . . . . ?
Cu1 N2 C7 C1 170.0(3) . . . . ?
Cu1 N2 C7 C8 -11.6(4) . . . . ?
N1 C8 C12 C11 -0.1(6) . . . . ?
N1 C9 C10 C11 1.0(6) . . . . ?
N2 C7 C8 N1 8.6(5) . . . . ?
N2 C7 C8 C12 -166.8(4) . . . . ?
C1 C2 C3 C4 0.8(6) . . . . ?
C1 C7 C8 N1 -173.0(3) . . . . ?
C1 C7 C8 C12 11.6(5) . . . . ?
C2 C1 C6 C5 -2.0(6) . . . . ?
C2 C1 C7 N2 -136.3(4) . . . . ?
C2 C1 C7 C8 45.4(5) . . . . ?
C2 C3 C4 C5 -0.8(7) . . . . ?
C3 C4 C5 C6 -0.7(7) . . . . ?
C4 C5 C6 C1 2.1(7) . . . . ?
C6 C1 C2 C3 0.6(6) . . . . ?
C6 C1 C7 N2 41.8(5) . . . . ?
C6 C1 C7 C8 -136.5(4) . . . . ?
C7 C1 C2 C3 178.7(4) . . . . ?
C7 C1 C6 C5 179.8(4) . . . . ?
C7 C8 C12 C11 175.0(3) . . . . ?
C8 N1 C9 C10 0.1(6) . . . . ?
C9 N1 C8 C7 -176.1(3) . . . . ?
C9 N1 C8 C12 -0.5(5) . . . . ?
C9 C10 C11 C12 -1.5(6) . . . . ?
C10 C11 C12 C8 1.1(6) . . . . ?
